data_1536124
loop_
_publ_author_name
'Jeannin, Y.'

_publ_section_title
;
 Synthese et etude structurale d'un nouvel heteropolytungstate substitue:
 Na8 (H3 X(III) M(II) W17 O59 (H2 O)) * 36 (H2 O) (X= Sb(III) ,Bi(III) et
 M= Mn(2+), Co(2+), Ni(2+), Cu(2+), Zn(2+)) de structure identique a celle
 de (H2 X(III) W18 O60)(7-) (X= AS, BI)
;
_journal_name_full 'C.R. Acad. Sci. Paris, T. 1, Serie II'
_journal_page_first 683
_journal_page_last 690
_journal_volume 4
_journal_year 2001
_chemical_formula_sum 'Co H77 Na8 O96 Sb W17'
_chemical_name_systematic
;
Na8 ((O H)3 O (Sb O3) ((H2 O) Co) (W17 O52)) (H2 O)36
;
_space_group_IT_number 2
_symmetry_space_group_name_Hall '-P 1'
_symmetry_space_group_name_H-M 'P -1'
_cell_angle_alpha 106.92
_cell_angle_beta 114.31
_cell_angle_gamma 105.06
_cell_formula_units_Z 1
_cell_length_a 13.124
_cell_length_b 13.27
_cell_length_c 15.043
_cell_volume 2056.267
_citation_journal_id_ASTM CASCFN
_cod_data_source_file Jeannin_CASCFN_2001_99.cif
_cod_data_source_block H77Co1Na8O96Sb1W17
_cod_original_formula_sum 'H77 Co1 Na8 O96 Sb1 W17'
_cod_database_code 1536124

loop_
_symmetry_equiv_pos_as_xyz
x,y,z
-x,-y,-z

loop_
_atom_site_label
_atom_site_type_symbol
_atom_site_fract_x
_atom_site_fract_y
_atom_site_fract_z
_atom_site_occupancy
_atom_site_U_iso_or_equiv
O7 O-2 0.623 0.869 0.719 1 0.0
O20 O-2 0.362 0.587 0.762 1 0.0
Na4 Na+1 0.115 -0.099 0.351 1 0.0
O48 O-2 -0.038 -0.173 0.173 1 0.0
Sb1 Sb+3 0.4876 0.5071 0.5719 0.5 0.0
W9 W+6 0.77569 0.52861 0.76223 1 0.0
O6 O-2 0.109 0.299 0.386 1 0.0
O42 O-2 0.308 0.264 0.859 1 0.0
W3 W+6 0.52159 0.71392 0.84474 1 0.0
Co1 Co+2 0.2169 0.23632 0.44566 0.1 0.0
Na2 Na+1 0.333 0.087 0.849 1 0.0
O15 O-2 0.253 0.48 0.373 1 0.0
W2 W+6 0.57286 0.45047 0.83455 1 0.0
O25 O-2 0.045 0.486 0.377 1 0.0
O19 O-2 0.534 0.288 0.485 1 0.0
O12 O-2 0.287 0.259 0.362 1 0.0
O9 O-2 0.147 0.458 0.571 1 0.0
O43 O-2 0.876 0.278 0.643 1 0.0
O44 O-2 1.059 0.411 0.919 1 0.0
O28 O-2 0.114 0.09 0.363 1 0.0
O23 O-2 0.52 0.784 0.958 1 0.0
W1 W+6 0.2561 0.4217 0.67194 1 0.0
O36 O-2 0.974 0.159 0.978 1 0.0
O26 O-2 0.931 0.568 0.83 1 0.0
O8 O-2 0.178 0.265 0.557 1 0.0
Co5 Co+2 0.44368 0.77052 0.63146 0.1 0.0
O13 O-2 0.719 0.358 0.694 1 0.0
O35 O-2 -0.095 0.201 0.178 1 0.0
O17 O-2 0.366 0.227 0.539 1 0.0
O10 O-2 0.397 0.395 0.754 1 0.0
O21 O-2 0.289 0.635 0.555 1 0.0
O45 O-2 0.736 0.072 0.707 1 0.0
O37 O-2 0.821 0.293 0.882 1 0.0
O32 O-2 0.19 0.696 0.71 1 0.0
O40 O-2 0.367 0.933 0.882 1 0.0
O41 O-2 0.158 0.043 0.892 1 0.0
W7 W+6 0.17783 0.47498 0.45764 0.9 0.0
Na1 Na+1 0.858 0.249 1.0301 1 0.0
W5 W+6 0.53797 0.26841 0.60926 0.9 0.0
O3 O-2 0.741 0.513 0.875 1 0.0
W6 W+6 0.72535 0.79451 0.77391 0.9 0.0
O27 O-2 0.392 0.875 0.609 1 0.0
Co2 Co+2 0.53797 0.26841 0.60926 0.1 0.0
O2 O-2 0.592 0.437 0.943 1 0.0
Co4 Co+2 0.17783 0.47498 0.45764 0.1 0.0
Na3 Na+1 0.048 0.468 0.782 1 0.0
O1 O-2 0.326 0.429 0.556 1 0.0
O34 O-2 -0.332 0.071 -0.068 1 0.0
O16 O-2 0.589 0.608 0.873 1 0.0
O11 O-2 0.569 0.45 0.68 1 0.0
O47 O-2 -0.026 -0.105 0.401 1 0.0
O38 O-2 0.153 -0.039 0.661 1 0.0
W4 W+6 0.2169 0.23632 0.44566 0.9 0.0
O46 O-2 0.262 1 0.535 1 0.0
O31 O-2 0.106 0.741 0.545 1 0.0
O18 O-2 0.551 0.297 0.754 1 0.0
O14 O-2 0.775 0.679 0.801 1 0.0
O39 O-2 0.477 0.104 0.785 1 0.0
Co3 Co+2 0.72535 0.79451 0.77391 0.1 0.0
O29 O-2 0.871 0.918 0.855 1 0.0
O24 O-2 0.18 0.399 0.739 1 0.0
O22 O-2 0.685 0.819 0.891 1 0.0
W8 W+6 0.44368 0.77052 0.63146 0.9 0.0
O5 O-2 0.532 0.661 0.692 1 0.0
O4 O-2 0.448 0.793 0.771 1 0.0
O33 O-2 0.759 0.36 1.084 1 0.0
O30 O-2 0.541 0.13 0.581 1 0.0
